data_7721108
loop_
_publ_author_name
'Yardan, Alper'

_publ_section_title
;
 A Ligand in the Metal Salt Sea: Extreme Metal-to-Ligand Ratios and the
 Thermodynamic Driving Force of the Halogen Bond
;
_journal_name_full 'Dalton Transactions'
_journal_paper_doi 10.1039/D6DT00722H
_journal_year 2026
_chemical_formula_moiety 'C18 H20 Br2 Co N2 O4'
_chemical_formula_sum 'C18 H20 Br2 Co N2 O4'
_chemical_formula_weight 547.107
_space_group_IT_number 2
_space_group_name_Hall '-P 1'
_space_group_name_H-M_alt 'P -1'
_symmetry_cell_setting triclinic
_symmetry_Int_Tables_number 2
_symmetry_space_group_name_Hall '-P 1'
_symmetry_space_group_name_H-M 'P -1'
_audit_block_doi 10.5517/ccdc.csd.cc2r2602
_audit_creation_method expo2.3
_audit_update_record
;
2026-05-11 deposited with the CCDC.	2026-06-02 downloaded from the CCDC.
;
_cell_angle_alpha 108.61(2)
_cell_angle_beta 109.18(2)
_cell_angle_gamma 101.57(2)
_cell_formula_units_Z 2
_cell_length_a 19.458(4)
_cell_length_b 14.756(3)
_cell_length_c 11.538(3)
_cell_measurement_temperature 298(2)
_cell_measurement_theta_max 39.995
_cell_measurement_theta_min 2.503
_cell_volume 2787.4(14)
_computing_structure_refinement EXPO2014
_computing_structure_solution EXPO2014
_diffrn_ambient_temperature 298(2)
_diffrn_measurement_device_type 'PANalytical EMPYREAN'
_diffrn_radiation_type 'Cu K\a'
_exptl_crystal_colour red
_exptl_crystal_density_diffrn 0.652
_exptl_crystal_density_method 'not measured'
_exptl_crystal_description powder
_pd_proc_ls_prof_R_factor 0.0668
_pd_proc_ls_prof_wR_factor 0.0921
_refine_ls_goodness_of_fit_all 2.161
_cod_data_source_file d6dt00722h2.cif
_cod_data_source_block 'global_CCDC1'
_cod_original_cell_volume 2787.2(5)
_cod_database_code 7721108

loop_
_symmetry_equiv_pos_site_id
_symmetry_equiv_pos_as_xyz
1 'x, y, z'
2 '-x, -y, -z'

loop_
_atom_site_type_symbol
_atom_site_label
_atom_site_fract_x
_atom_site_fract_y
_atom_site_fract_z
_atom_site_U_iso_or_equiv
_atom_site_occupancy
_atom_site_adp_type
Br Br1 0.4292 0.6720 0.9378 0.0380 1.0000 Uiso
O O1 0.1919 0.7472 0.5126 0.0380 1.0000 Uiso
N N1 0.1172 0.7661 0.6705 0.0380 1.0000 Uiso
C C1 0.2445 0.7297 0.6080 0.0380 1.0000 Uiso
C C2 0.3043 0.6988 0.5841 0.0380 1.0000 Uiso
C C3 0.3581 0.6797 0.6804 0.0380 1.0000 Uiso
C C4 0.3546 0.6945 0.8038 0.0380 1.0000 Uiso
C C5 0.2959 0.7254 0.8292 0.0380 1.0000 Uiso
C C6 0.2397 0.7406 0.7313 0.0380 1.0000 Uiso
C C7 0.1785 0.7710 0.7629 0.0380 1.0000 Uiso
C C8 0.0561 0.7960 0.6952 0.0380 1.0000 Uiso
C C9 -0.0179 0.7096 0.5882 0.0380 1.0000 Uiso
H H1 0.3080 0.6868 0.4891 0.0456 1.0000 Uiso
H H2 0.4028 0.6538 0.6599 0.0456 1.0000 Uiso
H H3 0.2936 0.7364 0.9253 0.0456 1.0000 Uiso
H H4 0.1860 0.7986 0.8673 0.0456 1.0000 Uiso
H H5 0.0557 0.8650 0.6767 0.0456 1.0000 Uiso
H H6 0.0619 0.8156 0.8001 0.0456 1.0000 Uiso
H H7 -0.0265 0.6486 0.6244 0.0456 1.0000 Uiso
H H8 -0.0674 0.7383 0.5776 0.0456 1.0000 Uiso
H H9 0.0264 0.4676 0.3034 0.0456 1.0000 Uiso
C C10 0.0869 0.5203 0.3508 0.0380 1.0000 Uiso
C C11 0.0085 0.6692 0.2067 0.0380 1.0000 Uiso
H H10 -0.0106 0.6238 0.0996 0.0456 1.0000 Uiso
C C12 -0.0960 0.7424 0.1516 0.0380 1.0000 Uiso
C C13 -0.0275 0.7452 0.2468 0.0380 1.0000 Uiso
O O2 0.1023 0.5890 0.4833 0.0380 1.0000 Uiso
Br Br2 -0.2242 0.8092 0.0574 0.0380 1.0000 Uiso
H H11 0.1274 0.4767 0.3531 0.0456 1.0000 Uiso
C C14 0.0082 0.8232 0.3779 0.0380 1.0000 Uiso
C C15 -0.1302 0.8151 0.1875 0.0380 1.0000 Uiso
O O3 0.0754 0.8272 0.4692 0.0380 1.0000 Uiso
H H12 -0.1232 0.6832 0.0496 0.0456 1.0000 Uiso
C C16 -0.0260 0.8971 0.4127 0.0380 1.0000 Uiso
C C17 -0.0954 0.8922 0.3182 0.0380 1.0000 Uiso
H H13 0.0002 0.9572 0.5136 0.0456 1.0000 Uiso
H H14 -0.1221 0.9483 0.3462 0.0456 1.0000 Uiso
C C18 0.0947 0.5780 0.2626 0.0380 1.0000 Uiso
H H15 0.0691 0.5275 0.1531 0.0456 1.0000 Uiso
N N2 0.0608 0.6552 0.2952 0.0380 1.0000 Uiso
H H16 0.1568 0.6154 0.2924 0.0456 1.0000 Uiso
Co Co1 0.0893 0.7104 0.4830 0.0127 1.0000 Uiso
H H17 0.1084 0.8906 0.5467 0.0456 1.0000 Uiso
H H18 0.2064 0.7683 0.4502 0.0456 1.0000 Uiso
H H19 0.1094 0.5620 0.5532 0.0456 1.0000 Uiso
O O4 -0.0138 0.6708 0.4614 0.0380 1.0000 Uiso
H H20 -0.0318 0.5955 0.4269 0.0456 1.0000 Uiso

loop_
_atom_type_symbol
_atom_type_description
_atom_type_scat_source
H Hydrogen 'International Tables Vol C Tables 4.2.6.8 and 6.1.1.4'
C Carbon 'International Tables Vol C Tables 4.2.6.8 and 6.1.1.4'
N Nitrogen 'International Tables Vol C Tables 4.2.6.8 and 6.1.1.4'
O Oxygen 'International Tables Vol C Tables 4.2.6.8 and 6.1.1.4'
Co Cobalt 'International Tables Vol C Tables 4.2.6.8 and 6.1.1.4'
Br Bromine 'International Tables Vol C Tables 4.2.6.8 and 6.1.1.4'

loop_
_diffrn_radiation_wavelength
_diffrn_radiation_wavelength_wt
1.54060 1.0
1.54443 0.5

loop_
_geom_angle_atom_site_label_1
_geom_angle_atom_site_label_2
_geom_angle_atom_site_label_3
_geom_angle
_geom_angle_site_symmetry_1
_geom_angle_site_symmetry_3
Br1 C4 C3 120.57 . .
Br1 C4 C5 119.73 . .
C1 O1 Co1 120.31 . .
C1 O1 H18 119.93 . .
O1 C1 C2 120.21 . .
O1 C1 C6 121.29 . .
Co1 O1 H18 118.96 . .
O1 Co1 N1 91.05 . .
O1 Co1 O2 83.46 . .
O1 Co1 O3 95.80 . .
O1 Co1 N2 89.22 . .
O1 Co1 O4 176.68 . .
C7 N1 C8 123.95 . .
C7 N1 Co1 126.50 . .
N1 C7 C6 121.33 . .
N1 C7 H4 119.95 . .
C8 N1 Co1 109.40 . .
N1 C8 C9 105.03 . .
N1 C8 H5 108.23 . .
N1 C8 H6 114.65 . .
N1 Co1 O2 91.94 . .
N1 Co1 O3 92.40 . .
N1 Co1 N2 179.58 . .
N1 Co1 O4 86.39 . .
C2 C1 C6 118.50 . .
C1 C2 C3 120.74 . .
C1 C2 H1 120.17 . .
C1 C6 C5 120.15 . .
C1 C6 C7 121.80 . .
C3 C2 H1 119.05 . .
C2 C3 C4 120.23 . .
C2 C3 H2 120.20 . .
C4 C3 H2 119.57 . .
C3 C4 C5 119.70 . .
C4 C5 C6 120.57 . .
C4 C5 H3 119.08 . .
C6 C5 H3 120.34 . .
C5 C6 C7 118.01 . .
C6 C7 H4 118.72 . .
C9 C8 H5 108.09 . .
C9 C8 H6 114.01 . .
C8 C9 H7 107.75 . .
C8 C9 H8 108.68 . .
C8 C9 O4 111.46 . .
H5 C8 H6 106.57 . .
H7 C9 H8 108.71 . .
H7 C9 O4 110.24 . .
H8 C9 O4 109.92 . .
C9 O4 Co1 110.94 . .
C9 O4 H20 107.12 . .
H9 C10 O2 107.96 . .
H9 C10 H11 110.14 . .
H9 C10 C18 108.07 . .
O2 C10 H11 111.75 . .
O2 C10 C18 111.02 . .
C10 O2 Co1 110.53 . .
C10 O2 H19 117.44 . .
H11 C10 C18 107.84 . .
C10 C18 H15 113.38 . .
C10 C18 N2 105.51 . .
C10 C18 H16 108.92 . .
H10 C11 C13 118.50 . .
H10 C11 N2 120.12 . .
C13 C11 N2 121.38 . .
C11 C13 C12 119.68 . .
C11 C13 C14 120.33 . .
C11 N2 C18 124.00 . .
C11 N2 Co1 126.01 . .
C13 C12 C15 120.41 . .
C13 C12 H12 120.28 . .
C12 C13 C14 119.92 . .
C15 C12 H12 119.31 . .
C12 C15 Br2 119.88 . .
C12 C15 C17 119.88 . .
C13 C14 O3 119.93 . .
C13 C14 C16 119.32 . .
Co1 O2 H19 131.19 . .
O2 Co1 O3 175.60 . .
O2 Co1 N2 88.41 . .
O2 Co1 O4 94.51 . .
Br2 C15 C17 120.24 . .
O3 C14 C16 120.75 . .
C14 O3 Co1 120.80 . .
C14 O3 H17 119.43 . .
C14 C16 C17 120.39 . .
C14 C16 H13 120.41 . .
C15 C17 C16 120.05 . .
C15 C17 H14 119.90 . .
Co1 O3 H17 116.44 . .
O3 Co1 N2 87.25 . .
O3 Co1 O4 86.43 . .
C17 C16 H13 119.17 . .
C16 C17 H14 120.05 . .
H15 C18 N2 113.75 . .
H15 C18 H16 106.50 . .
N2 C18 H16 108.66 . .
C18 N2 Co1 108.80 . .
N2 Co1 O4 93.35 . .
Co1 O4 H20 105.90 . .

loop_
_geom_bond_atom_site_label_1
_geom_bond_atom_site_label_2
_geom_bond_distance
_geom_bond_site_symmetry_2
Br1 C4 1.912169 .
O1 C1 1.368672 .
O1 Co1 1.843560 .
O1 H18 0.968208 .
N1 C7 1.282926 .
N1 C8 1.429061 .
N1 Co1 1.887563 .
C1 C2 1.407229 .
C1 C6 1.415791 .
C2 C3 1.401201 .
C2 H1 1.082269 .
C3 C4 1.396638 .
C3 H2 1.082136 .
C4 C5 1.393480 .
C5 C6 1.403152 .
C5 H3 1.085439 .
C6 C7 1.466255 .
C7 H4 1.089136 .
C8 C9 1.520530 .
C8 H5 1.105451 .
C8 H6 1.111139 .
C9 H7 1.112977 .
C9 H8 1.113254 .
C9 O4 1.427587 .
H9 C10 1.108942 .
C10 O2 1.429522 .
C10 H11 1.111904 .
C10 C18 1.544168 .
C11 H10 1.088067 .
C11 C13 1.467779 .
C11 N2 1.288921 .
C12 C13 1.404549 .
C12 C15 1.396761 .
C12 H12 1.084708 .
C13 C14 1.404682 .
O2 Co1 1.860395 .
O2 H19 0.990576 .
Br2 C15 1.911560 .
C14 O3 1.359588 .
C14 C16 1.406921 .
C15 C17 1.396937 .
O3 Co1 1.844025 .
O3 H17 0.966829 .
C16 C17 1.400796 .
C16 H13 1.082366 .
C17 H14 1.082247 .
C18 H15 1.112656 .
C18 N2 1.436893 .
C18 H16 1.104973 .
N2 Co1 1.889258 .
Co1 O4 1.878827 .
O4 H20 0.993769 .

loop_
_geom_torsion_atom_site_label_1
_geom_torsion_atom_site_label_2
_geom_torsion_atom_site_label_3
_geom_torsion_atom_site_label_4
_geom_torsion
_geom_torsion_site_symmetry_1
_geom_torsion_site_symmetry_2
_geom_torsion_site_symmetry_3
_geom_torsion_site_symmetry_4
Co1 O1 C1 C2 142.10 . . . .
Co1 O1 C1 C6 -36.97 . . . .
H18 O1 C1 C2 -27.56 . . . .
H18 O1 C1 C6 153.38 . . . .
C1 O1 Co1 N1 45.14 . . . .
C1 O1 Co1 O2 -46.70 . . . .
C1 O1 Co1 O3 137.66 . . . .
C1 O1 Co1 N2 -135.19 . . . .
C1 O1 Co1 O4 5.55 . . . .
H18 O1 Co1 N1 -145.10 . . . .
H18 O1 Co1 O2 123.06 . . . .
H18 O1 Co1 O3 -52.58 . . . .
H18 O1 Co1 N2 34.57 . . . .
H18 O1 Co1 O4 175.31 . . . .
C8 N1 C7 C6 -179.04 . . . .
C8 N1 C7 H4 0.63 . . . .
Co1 N1 C7 C6 5.97 . . . .
Co1 N1 C7 H4 -174.35 . . . .
C7 N1 C8 C9 -133.06 . . . .
C7 N1 C8 H5 111.66 . . . .
C7 N1 C8 H6 -7.13 . . . .
Co1 N1 C8 C9 42.67 . . . .
Co1 N1 C8 H5 -72.61 . . . .
Co1 N1 C8 H6 168.60 . . . .
C7 N1 Co1 O1 -31.09 . . . .
C7 N1 Co1 O2 52.40 . . . .
C7 N1 Co1 O3 -126.94 . . . .
C7 N1 Co1 N2 -160.25 . . . .
C7 N1 Co1 O4 146.79 . . . .
C8 N1 Co1 O1 153.31 . . . .
C8 N1 Co1 O2 -123.20 . . . .
C8 N1 Co1 O3 57.47 . . . .
C8 N1 Co1 N2 24.15 . . . .
C8 N1 Co1 O4 -28.80 . . . .
O1 C1 C2 C3 -179.33 . . . .
O1 C1 C2 H1 -1.67 . . . .
C6 C1 C2 C3 -0.24 . . . .
C6 C1 C2 H1 177.42 . . . .
O1 C1 C6 C5 -177.95 . . . .
O1 C1 C6 C7 -0.03 . . . .
C2 C1 C6 C5 2.96 . . . .
C2 C1 C6 C7 -179.11 . . . .
C1 C2 C3 C4 -2.23 . . . .
C1 C2 C3 H2 178.13 . . . .
H1 C2 C3 C4 -179.92 . . . .
H1 C2 C3 H2 0.44 . . . .
C2 C3 C4 Br1 -178.37 . . . .
C2 C3 C4 C5 1.96 . . . .
H2 C3 C4 Br1 1.27 . . . .
H2 C3 C4 C5 -178.40 . . . .
Br1 C4 C5 C6 -178.88 . . . .
Br1 C4 C5 H3 0.11 . . . .
C3 C4 C5 C6 0.79 . . . .
C3 C4 C5 H3 179.79 . . . .
C4 C5 C6 C1 -3.28 . . . .
C4 C5 C6 C7 178.72 . . . .
H3 C5 C6 C1 177.74 . . . .
H3 C5 C6 C7 -0.26 . . . .
C1 C6 C7 N1 16.52 . . . .
C1 C6 C7 H4 -163.16 . . . .
C5 C6 C7 N1 -165.52 . . . .
C5 C6 C7 H4 14.80 . . . .
N1 C8 C9 H7 82.04 . . . .
N1 C8 C9 H8 -160.33 . . . .
N1 C8 C9 O4 -39.04 . . . .
H5 C8 C9 H7 -162.59 . . . .
H5 C8 C9 H8 -44.96 . . . .
H5 C8 C9 O4 76.34 . . . .
H6 C8 C9 H7 -44.29 . . . .
H6 C8 C9 H8 73.34 . . . .
H6 C8 C9 O4 -165.37 . . . .
C8 C9 O4 Co1 17.48 . . . .
C8 C9 O4 H20 132.62 . . . .
H7 C9 O4 Co1 -102.13 . . . .
H7 C9 O4 H20 13.01 . . . .
H8 C9 O4 Co1 138.05 . . . .
H8 C9 O4 H20 -106.81 . . . .
H9 C10 O2 Co1 -96.90 . . . .
H9 C10 O2 H19 73.79 . . . .
H11 C10 O2 Co1 141.83 . . . .
H11 C10 O2 H19 -47.48 . . . .
C18 C10 O2 Co1 21.39 . . . .
C18 C10 O2 H19 -167.92 . . . .
H9 C10 C18 H15 -47.12 . . . .
H9 C10 C18 N2 78.01 . . . .
H9 C10 C18 H16 -165.50 . . . .
O2 C10 C18 H15 -165.34 . . . .
O2 C10 C18 N2 -40.22 . . . .
O2 C10 C18 H16 76.28 . . . .
H11 C10 C18 H15 71.93 . . . .
H11 C10 C18 N2 -162.95 . . . .
H11 C10 C18 H16 -46.45 . . . .
H10 C11 C13 C12 14.29 . . . .
H10 C11 C13 C14 -162.71 . . . .
N2 C11 C13 C12 -164.94 . . . .
N2 C11 C13 C14 18.07 . . . .
H10 C11 N2 C18 -3.17 . . . .
H10 C11 N2 Co1 -169.30 . . . .
C13 C11 N2 C18 176.05 . . . .
C13 C11 N2 Co1 9.91 . . . .
C15 C12 C13 C11 -178.86 . . . .
C15 C12 C13 C14 -1.86 . . . .
H12 C12 C13 C11 1.70 . . . .
H12 C12 C13 C14 178.70 . . . .
C13 C12 C15 Br2 -179.13 . . . .
C13 C12 C15 C17 1.11 . . . .
H12 C12 C15 Br2 0.32 . . . .
H12 C12 C15 C17 -179.45 . . . .
C11 C13 C14 O3 -1.62 . . . .
C11 C13 C14 C16 177.92 . . . .
C12 C13 C14 O3 -178.60 . . . .
C12 C13 C14 C16 0.93 . . . .
C10 O2 Co1 O1 -88.25 . . . .
C10 O2 Co1 N1 -179.08 . . . .
C10 O2 Co1 O3 -7.81 . . . .
C10 O2 Co1 N2 1.14 . . . .
C10 O2 Co1 O4 94.38 . . . .
H19 O2 Co1 O1 102.75 . . . .
H19 O2 Co1 N1 11.92 . . . .
H19 O2 Co1 O3 -176.81 . . . .
H19 O2 Co1 N2 -167.86 . . . .
H19 O2 Co1 O4 -74.62 . . . .
C13 C14 O3 Co1 -41.81 . . . .
C13 C14 O3 H17 159.55 . . . .
C16 C14 O3 Co1 138.66 . . . .
C16 C14 O3 H17 -19.98 . . . .
C13 C14 C16 C17 0.72 . . . .
C13 C14 C16 H13 179.13 . . . .
O3 C14 C16 C17 -179.75 . . . .
O3 C14 C16 H13 -1.34 . . . .
C12 C15 C17 C16 0.56 . . . .
C12 C15 C17 H14 -179.53 . . . .
Br2 C15 C17 C16 -179.20 . . . .
Br2 C15 C17 H14 0.71 . . . .
C14 O3 Co1 O1 141.68 . . . .
C14 O3 Co1 N1 -127.01 . . . .
C14 O3 Co1 O2 61.71 . . . .
C14 O3 Co1 N2 52.75 . . . .
C14 O3 Co1 O4 -40.78 . . . .
H17 O3 Co1 O1 -59.06 . . . .
H17 O3 Co1 N1 32.24 . . . .
H17 O3 Co1 O2 -139.03 . . . .
H17 O3 Co1 N2 -147.99 . . . .
H17 O3 Co1 O4 118.47 . . . .
C14 C16 C17 C15 -1.48 . . . .
C14 C16 C17 H14 178.61 . . . .
H13 C16 C17 C15 -179.91 . . . .
H13 C16 C17 H14 0.18 . . . .
C10 C18 N2 C11 -128.36 . . . .
C10 C18 N2 Co1 39.82 . . . .
H15 C18 N2 C11 -3.47 . . . .
H15 C18 N2 Co1 164.72 . . . .
H16 C18 N2 C11 114.97 . . . .
H16 C18 N2 Co1 -76.85 . . . .
C11 N2 Co1 O1 -133.51 . . . .
C11 N2 Co1 N1 -4.34 . . . .
C11 N2 Co1 O2 143.02 . . . .
C11 N2 Co1 O3 -37.67 . . . .
C11 N2 Co1 O4 48.60 . . . .
C18 N2 Co1 O1 58.61 . . . .
C18 N2 Co1 N1 -172.22 . . . .
C18 N2 Co1 O2 -24.87 . . . .
C18 N2 Co1 O3 154.45 . . . .
C18 N2 Co1 O4 -119.29 . . . .
O1 Co1 O4 C9 45.24 . . . .
O1 Co1 O4 H20 -70.66 . . . .
N1 Co1 O4 C9 5.56 . . . .
N1 Co1 O4 H20 -110.34 . . . .
O2 Co1 O4 C9 97.23 . . . .
O2 Co1 O4 H20 -18.67 . . . .
O3 Co1 O4 C9 -87.07 . . . .
O3 Co1 O4 H20 157.03 . . . .
N2 Co1 O4 C9 -174.10 . . . .
N2 Co1 O4 H20 70.00 . . . .
